data_1576394
loop_
_publ_author_name
'Li, Wenhao'
'Niu, Mengyao'
'Zhu, Yi-Yun'
'Zhang, Man'
'Gao, Haoyu'
'Zhang, Xin-Chao'
'Yang, Bo'
'Wei, Donghui'
'Chen, Xuenian'

_publ_section_title
;
 Regulation and Mechanisms of Full-Visible-Spectrum Emission in Solid and
 Liquid States for D-\p-A Cyanobenzene-Phenothiazine Fluorescent Molecules
;
_journal_name_full 'Chemical Science'
_journal_paper_doi 10.1039/D5SC06095H
_journal_year 2025
_chemical_formula_moiety '2(C26 H15 N3 S), C H2 Cl2'
_chemical_formula_sum 'C53 H32 Cl2 N6 S2'
_chemical_formula_weight 887.86
_space_group_crystal_system monoclinic
_space_group_IT_number 15
_space_group_name_Hall '-C 2yc'
_space_group_name_H-M_alt 'C 1 2/c 1'
_atom_sites_solution_hydrogens geom
_atom_sites_solution_primary direct
_audit_creation_date 2024-03-25
_audit_creation_method
;
Olex2 1.2
(compiled 2018.05.29 svn.r3508 for OlexSys, GUI svn.r5506)
;
_audit_update_record
;
2025-07-21 deposited with the CCDC.	2025-12-01 downloaded from the CCDC.
;
_cell_angle_alpha 90
_cell_angle_beta 116.946(3)
_cell_angle_gamma 90
_cell_formula_units_Z 4
_cell_length_a 25.4166(5)
_cell_length_b 23.4191(3)
_cell_length_c 8.12028(19)
_cell_measurement_reflns_used 6745
_cell_measurement_temperature 293(2)
_cell_measurement_theta_max 69.9800
_cell_measurement_theta_min 3.7550
_cell_volume 4308.72(18)
_computing_cell_refinement 'CrysAlisPro 1.171.42.81a (Rigaku OD, 2023)'
_computing_data_collection 'CrysAlisPro 1.171.42.81a (Rigaku OD, 2023)'
_computing_data_reduction 'CrysAlisPro 1.171.42.81a (Rigaku OD, 2023)'
_computing_molecular_graphics 'Olex2 (Dolomanov et al., 2009)'
_computing_publication_material 'Olex2 (Dolomanov et al., 2009)'
_computing_structure_refinement 'ShelXL (Sheldrick, 2015)'
_computing_structure_solution 'ShelXS (Sheldrick, 2008)'
_diffrn_ambient_temperature 293(2)
_diffrn_detector 'CCD plate'
_diffrn_detector_area_resol_mean 16.2312
_diffrn_detector_type Eos
_diffrn_measured_fraction_theta_full 1.000
_diffrn_measured_fraction_theta_max 1.000
_diffrn_measurement_details
;
List of Runs (angles in degrees, time in seconds):

  # Type    Start    End  Width  t~exp~   \w     \q     \k     \f   Frames
#--------------------------------------------------------------------------
  1  \w    -79.00   9.00   1.00    2.00    --  -33.50 113.00 -46.00   88
  2  \w     54.00  81.00   1.00    2.00    --   36.47-113.00-138.00   27
  3  \w     50.00  75.00   1.00   10.00    --  108.00-113.00-138.00   25
  4  \w    103.00 170.00   1.00   10.00    --  108.00 113.00 -46.00   67
  5  \w    -42.00 -17.00   1.00    1.25    --    0.00 113.00 -46.00   25
  6  \w    -61.00 -12.00   1.00    2.00    --  -33.50 -37.00-180.00   49
  7  \w   -103.00 -13.00   1.00    2.00    --  -33.50 -37.00  90.00   90
  8  \w    -55.00  -5.00   1.00    2.00    --  -33.50  37.00 -90.00   50
  9  \w   -105.00 -42.00   1.00    2.00    --  -33.50 178.00-150.00   63
 10  \w   -104.00 -76.00   1.00    2.00    --  -33.50 -37.00-180.00   28
 11  \w     12.00  37.00   1.00    2.00    --  -33.50  37.00 -90.00   25
 12  \w    -96.00 -40.00   1.00    2.00    --  -33.50 178.00 -60.00   56
 13  \w      2.00  34.00   1.00    2.00    --   36.47  87.00 119.13   32
 14  \w     83.00 109.00   1.00    2.00    --   36.47 178.00 -90.00   26
 15  \w     35.00  62.00   1.00    2.00    --   36.47  57.00 120.00   27
 16  \w     76.00 109.00   1.00   10.00    --  108.00-111.00 -60.00   33
 17  \w     97.00 178.00   1.00   10.00    --  108.00  45.00 150.00   81
 18  \w     41.00  96.00   1.00   10.00    --  108.00 -45.00   0.00   55
 19  \w    105.00 131.00   1.00   10.00    --  108.00 111.00-150.00   26
 20  \w     80.00 106.00   1.00   10.00    --  108.00-111.00  90.00   26
 21  \w     46.00 127.00   1.00   10.00    --  108.00 -61.00-120.00   81
 22  \w     46.00 107.00   1.00   10.00    --  108.00-111.00-180.00   61
 23  \w    147.00 173.00   1.00   10.00    --  108.00  77.00 -60.00   26
 24  \w    112.00 138.00   1.00   10.00    --  108.00  77.00 -60.00   26
 25  \w     41.00  85.00   1.00   10.00    --  108.00 -94.00-120.00   44
 26  \w     40.00 131.00   1.00   10.00    --  108.00 -30.00-180.00   91
 27  \w    101.00 161.00   1.00   10.00    --  108.00  77.00   0.00   60
 28  \w     74.00 100.00   1.00   10.00    --  108.00-111.00   0.00   26
 29  \w     40.00  65.00   1.00   10.00    --  108.00-111.00   0.00   25
 30  \w     99.00 126.00   1.00   10.00    --  108.00 -45.00   0.00   27
 31  \w     41.00 132.00   1.00   10.00    --  108.00 -77.00   0.00   91
 32  \w    107.00 133.00   1.00   10.00    --  108.00 111.00-180.00   26
 33  \w     37.00 142.00   1.00   10.00    --  108.00 -15.00 -30.00  105
;
_diffrn_measurement_device 'four-circle diffractometer'
_diffrn_measurement_device_type 'Xcalibur, Eos, Gemini'
_diffrn_measurement_method '\w scans'
_diffrn_orient_matrix_type 'CrysAlisPro convention (1999,Acta A55,543-557)'
_diffrn_orient_matrix_UB_11 -0.0075897000
_diffrn_orient_matrix_UB_12 -0.0119718000
_diffrn_orient_matrix_UB_13 -0.1960623000
_diffrn_orient_matrix_UB_21 0.0564043500
_diffrn_orient_matrix_UB_22 -0.0367620500
_diffrn_orient_matrix_UB_23 0.0817682000
_diffrn_orient_matrix_UB_31 -0.0372186500
_diffrn_orient_matrix_UB_32 -0.0532360500
_diffrn_orient_matrix_UB_33 -0.0123597000
_diffrn_radiation_monochromator graphite
_diffrn_radiation_probe x-ray
_diffrn_radiation_type CuK\a
_diffrn_radiation_wavelength 1.54184
_diffrn_reflns_av_R_equivalents 0.0289
_diffrn_reflns_av_unetI/netI 0.0244
_diffrn_reflns_Laue_measured_fraction_full 1.000
_diffrn_reflns_Laue_measured_fraction_max 1.000
_diffrn_reflns_limit_h_max 26
_diffrn_reflns_limit_h_min -30
_diffrn_reflns_limit_k_max 21
_diffrn_reflns_limit_k_min -27
_diffrn_reflns_limit_l_max 9
_diffrn_reflns_limit_l_min -9
_diffrn_reflns_number 14883
_diffrn_reflns_point_group_measured_fraction_full 1.000
_diffrn_reflns_point_group_measured_fraction_max 1.000
_diffrn_reflns_theta_full 67.078
_diffrn_reflns_theta_max 67.078
_diffrn_reflns_theta_min 3.775
_diffrn_source 'fine-focus sealed X-ray tube'
_diffrn_source_type 'Enhance (Cu) X-ray Source'
_exptl_absorpt_coefficient_mu 2.622
_exptl_absorpt_correction_T_max 1.00000
_exptl_absorpt_correction_T_min 0.94614
_exptl_absorpt_correction_type multi-scan
_exptl_absorpt_process_details
;
CrysAlisPro 1.171.42.81a (Rigaku Oxford Diffraction, 2023)
Empirical absorption correction using spherical harmonics,
implemented in SCALE3 ABSPACK scaling algorithm.
;
_exptl_crystal_colour yellow
_exptl_crystal_colour_primary yellow
_exptl_crystal_density_diffrn 1.369
_exptl_crystal_description block
_exptl_crystal_F_000 1832
_exptl_crystal_size_max 0.16
_exptl_crystal_size_mid 0.1
_exptl_crystal_size_min 0.09
_refine_diff_density_max 0.616
_refine_diff_density_min -0.652
_refine_diff_density_rms 0.057
_refine_ls_extinction_method none
_refine_ls_goodness_of_fit_ref 1.086
_refine_ls_hydrogen_treatment constr
_refine_ls_matrix_type full
_refine_ls_number_parameters 285
_refine_ls_number_reflns 3856
_refine_ls_number_restraints 1
_refine_ls_restrained_S_all 1.095
_refine_ls_R_factor_all 0.0718
_refine_ls_R_factor_gt 0.0625
_refine_ls_shift/su_max 0.001
_refine_ls_shift/su_mean 0.000
_refine_ls_structure_factor_coef Fsqd
_refine_ls_weighting_details 'w=1/[\s^2^(Fo^2^)+(0.0965P)^2^+3.3071P] where P=(Fo^2^+2Fc^2^)/3'
_refine_ls_weighting_scheme calc
_refine_ls_wR_factor_gt 0.1721
_refine_ls_wR_factor_ref 0.1825
_reflns_Friedel_coverage 0.000
_reflns_number_gt 3191
_reflns_number_total 3856
_reflns_threshold_expression 'I > 2\s(I)'
_cod_data_source_file d5sc06095h2.cif
_cod_data_source_block 20240398_auto
_cod_original_cell_volume 4308.69(17)
_cod_database_code 1576394
_shelx_shelxl_version_number 2014/7
_chemical_oxdiff_formula C20H20N4O4S4
_shelx_space_group_comment
;
The symmetry employed for this shelxl refinement is uniquely defined
by the following loop, which should always be used as a source of
symmetry information in preference to the above space-group names.
They are only intended as comments.
;
_shelx_estimated_absorpt_t_max 0.798
_shelx_estimated_absorpt_t_min 0.679
_reflns_odcompleteness_completeness 99.97
_reflns_odcompleteness_iscentric 1
_reflns_odcompleteness_theta 66.97
_olex2_refinement_description
;
1. Fixed Uiso
 At 1.2 times of:
  All C(H) groups, All C(H,H) groups
2. Restrained distances
 Cl1-C27
 1.75 with sigma of 0.02
3. Others
 Fixed Sof: H27A(0.5) H27B(0.5)
4.a Secondary CH2 refined with riding coordinates:
 C27(H27A,H27B)
4.b Aromatic/amide H refined with riding coordinates:
 C3(H3), C4(H4), C5(H5), C6(H6), C9(H9), C10(H10), C11(H11), C12(H12),
 C14(H14), C15(H15), C17(H17), C18(H18), C21(H21), C23(H23), C24(H24)
;
_olex2_submission_special_instructions 'No special instructions were received'
_oxdiff_exptl_absorpt_empirical_details
;
Empirical correction (ABSPACK) includes:
- Absorption correction using spherical harmonics
- Frame scaling
;
_oxdiff_exptl_absorpt_empirical_full_max 1.151
_oxdiff_exptl_absorpt_empirical_full_min 0.911

loop_
_space_group_symop_operation_xyz
'x, y, z'
'-x, y, -z+1/2'
'x+1/2, y+1/2, z'
'-x+1/2, y+1/2, -z+1/2'
'-x, -y, -z'
'x, -y, z-1/2'
'-x+1/2, -y+1/2, -z'
'x+1/2, -y+1/2, z-1/2'

loop_
_atom_site_label
_atom_site_type_symbol
_atom_site_fract_x
_atom_site_fract_y
_atom_site_fract_z
_atom_site_U_iso_or_equiv
_atom_site_adp_type
_atom_site_occupancy
_atom_site_site_symmetry_order
_atom_site_calc_flag
_atom_site_refinement_flags_posn
_atom_site_refinement_flags_adp
_atom_site_refinement_flags_occupancy
_atom_site_disorder_assembly
_atom_site_disorder_group
C1 C 0.64054(10) 0.66956(10) 0.7460(3) 0.0471(5) Uani 1 1 d . . . . .
C2 C 0.64201(11) 0.61125(11) 0.7136(4) 0.0554(6) Uani 1 1 d . . . . .
C3 C 0.65185(13) 0.59207(13) 0.5689(5) 0.0695(8) Uani 1 1 d . . . . .
H3 H 0.6509 0.5531 0.5459 0.083 Uiso 1 1 calc R . . . .
C4 C 0.66300(14) 0.62972(14) 0.4586(4) 0.0718(8) Uani 1 1 d . . . . .
H4 H 0.6696 0.6165 0.3615 0.086 Uiso 1 1 calc R . . . .
C5 C 0.66430(13) 0.68743(14) 0.4940(4) 0.0656(7) Uani 1 1 d . . . . .
H5 H 0.6731 0.7133 0.4230 0.079 Uiso 1 1 calc R . . . .
C6 C 0.65259(11) 0.70695(11) 0.6346(4) 0.0543(6) Uani 1 1 d . . . . .
H6 H 0.6528 0.7460 0.6551 0.065 Uiso 1 1 calc R . . . .
C7 C 0.58971(10) 0.65768(11) 0.9403(3) 0.0507(6) Uani 1 1 d . . . . .
C8 C 0.58865(12) 0.59831(12) 0.9326(4) 0.0588(6) Uani 1 1 d . . . . .
C9 C 0.55176(15) 0.56745(15) 0.9837(5) 0.0778(9) Uani 1 1 d . . . . .
H9 H 0.5511 0.5278 0.9759 0.093 Uiso 1 1 calc R . . . .
C10 C 0.51636(15) 0.59456(18) 1.0454(5) 0.0839(10) Uani 1 1 d . . . . .
H10 H 0.4921 0.5736 1.0807 0.101 Uiso 1 1 calc R . . . .
C11 C 0.51713(14) 0.65291(18) 1.0544(4) 0.0785(9) Uani 1 1 d . . . . .
H11 H 0.4930 0.6716 1.0955 0.094 Uiso 1 1 calc R . . . .
C12 C 0.55341(12) 0.68445(13) 1.0031(4) 0.0622(7) Uani 1 1 d . . . . .
H12 H 0.5535 0.7241 1.0108 0.075 Uiso 1 1 calc R . . . .
C13 C 0.63292(10) 0.74972(9) 0.9244(3) 0.0471(5) Uani 1 1 d . . . . .
C14 C 0.68348(11) 0.77072(11) 1.0678(4) 0.0534(6) Uani 1 1 d . . . . .
H14 H 0.7131 0.7458 1.1434 0.064 Uiso 1 1 calc R . . . .
C15 C 0.69018(11) 0.82902(11) 1.0995(4) 0.0550(6) Uani 1 1 d . . . . .
H15 H 0.7244 0.8430 1.1967 0.066 Uiso 1 1 calc R . . . .
C16 C 0.64620(10) 0.86690(10) 0.9876(3) 0.0478(5) Uani 1 1 d . . . . .
C17 C 0.59507(11) 0.84504(10) 0.8446(4) 0.0522(6) Uani 1 1 d . . . . .
H17 H 0.5651 0.8697 0.7696 0.063 Uiso 1 1 calc R . . . .
C18 C 0.58849(11) 0.78673(10) 0.8130(4) 0.0527(6) Uani 1 1 d . . . . .
H18 H 0.5542 0.7724 0.7169 0.063 Uiso 1 1 calc R . . . .
C19 C 0.65656(11) 0.92931(10) 1.0158(3) 0.0497(6) Uani 1 1 d . . . . .
C20 C 0.61417(11) 0.96782(10) 1.0169(4) 0.0517(6) Uani 1 1 d . . . . .
C21 C 0.62552(12) 1.02621(11) 1.0419(4) 0.0601(7) Uani 1 1 d . . . . .
H21 H 0.5968 1.0510 1.0409 0.072 Uiso 1 1 calc R . . . .
C22 C 0.67975(13) 1.04710(12) 1.0683(4) 0.0626(7) Uani 1 1 d . . . . .
C23 C 0.72190(13) 1.00969(12) 1.0675(5) 0.0673(8) Uani 1 1 d . . . . .
H23 H 0.7583 1.0236 1.0844 0.081 Uiso 1 1 calc R . . . .
C24 C 0.71018(12) 0.95211(11) 1.0418(4) 0.0614(7) Uani 1 1 d . . . . .
H24 H 0.7391 0.9277 1.0418 0.074 Uiso 1 1 calc R . . . .
C25 C 0.55834(12) 0.94799(12) 0.9994(5) 0.0636(7) Uani 1 1 d . . . . .
C26 C 0.69367(17) 1.10696(14) 1.1018(6) 0.0847(10) Uani 1 1 d . . . . .
N1 N 0.62762(9) 0.68916(8) 0.8884(3) 0.0496(5) Uani 1 1 d . . . . .
N2 N 0.51357(13) 0.93415(12) 0.9868(6) 0.0924(10) Uani 1 1 d . . . . .
N3 N 0.70588(19) 1.15386(13) 1.1333(8) 0.1252(16) Uani 1 1 d . . . . .
S1 S 0.63649(4) 0.56122(3) 0.86724(15) 0.0779(3) Uani 1 1 d . . . . .
C27 C 0.5000 0.1601(5) 0.7500 0.243(8) Uani 1 2 d DS T P . .
H27A H 0.5097 0.1351 0.8551 0.292 Uiso 0.5 1 calc R . . . .
H27B H 0.4903 0.1351 0.6449 0.292 Uiso 0.5 1 calc R . . . .
Cl1 Cl 0.56089(15) 0.18889(13) 0.7858(4) 0.2650(17) Uani 1 1 d D . . . .

loop_
_atom_site_aniso_label
_atom_site_aniso_U_11
_atom_site_aniso_U_22
_atom_site_aniso_U_33
_atom_site_aniso_U_23
_atom_site_aniso_U_13
_atom_site_aniso_U_12
C1 0.0384(11) 0.0405(11) 0.0556(13) -0.0016(10) 0.0155(9) 0.0033(9)
C2 0.0454(12) 0.0405(12) 0.0728(16) -0.0065(11) 0.0203(11) 0.0008(10)
C3 0.0633(17) 0.0526(15) 0.084(2) -0.0217(14) 0.0255(15) 0.0047(12)
C4 0.0657(18) 0.083(2) 0.0624(16) -0.0147(15) 0.0249(14) 0.0144(15)
C5 0.0613(16) 0.0751(19) 0.0611(16) 0.0078(13) 0.0283(13) 0.0146(13)
C6 0.0541(14) 0.0439(13) 0.0629(15) 0.0040(11) 0.0248(12) 0.0092(10)
C7 0.0442(12) 0.0530(14) 0.0477(12) 0.0036(10) 0.0145(10) -0.0015(10)
C8 0.0519(14) 0.0518(14) 0.0630(15) 0.0040(11) 0.0174(12) -0.0082(11)
C9 0.075(2) 0.0711(19) 0.079(2) 0.0049(15) 0.0277(17) -0.0245(16)
C10 0.070(2) 0.108(3) 0.073(2) 0.0059(18) 0.0322(17) -0.0280(19)
C11 0.0618(18) 0.117(3) 0.0600(17) 0.0054(17) 0.0301(14) -0.0043(17)
C12 0.0598(16) 0.0733(18) 0.0537(14) 0.0044(12) 0.0259(12) 0.0036(13)
C13 0.0493(13) 0.0365(11) 0.0561(13) -0.0035(9) 0.0243(11) 0.0035(9)
C14 0.0457(12) 0.0439(13) 0.0616(14) 0.0026(10) 0.0164(11) 0.0088(10)
C15 0.0446(13) 0.0463(13) 0.0616(14) -0.0063(11) 0.0131(11) 0.0029(10)
C16 0.0450(12) 0.0398(12) 0.0566(13) -0.0044(10) 0.0212(10) 0.0039(9)
C17 0.0474(13) 0.0423(12) 0.0583(14) -0.0029(10) 0.0164(11) 0.0113(10)
C18 0.0463(12) 0.0452(13) 0.0566(14) -0.0088(10) 0.0145(10) 0.0018(10)
C19 0.0466(12) 0.0426(12) 0.0558(13) -0.0057(10) 0.0196(10) 0.0031(9)
C20 0.0476(13) 0.0437(13) 0.0614(14) -0.0085(10) 0.0225(11) 0.0026(10)
C21 0.0612(15) 0.0438(13) 0.0768(17) -0.0075(12) 0.0326(14) 0.0081(11)
C22 0.0678(17) 0.0412(13) 0.0834(19) -0.0073(12) 0.0383(15) -0.0020(12)
C23 0.0597(16) 0.0499(15) 0.099(2) -0.0096(14) 0.0417(16) -0.0056(12)
C24 0.0526(14) 0.0457(13) 0.0889(19) -0.0063(13) 0.0348(14) 0.0048(11)
C25 0.0535(15) 0.0478(14) 0.090(2) -0.0182(13) 0.0323(14) 0.0030(11)
C26 0.084(2) 0.0484(18) 0.137(3) -0.0128(18) 0.063(2) -0.0038(15)
N1 0.0528(11) 0.0356(10) 0.0621(12) -0.0012(8) 0.0275(9) 0.0009(8)
N2 0.0657(17) 0.0706(18) 0.150(3) -0.0365(18) 0.0573(19) -0.0097(13)
N3 0.129(3) 0.0456(17) 0.225(5) -0.023(2) 0.102(3) -0.0113(17)
S1 0.0815(5) 0.0358(4) 0.1228(7) 0.0112(3) 0.0518(5) 0.0050(3)
C27 0.313(19) 0.108(7) 0.40(2) 0.000 0.247(19) 0.000
Cl1 0.291(3) 0.258(3) 0.189(2) -0.030(2) 0.059(2) -0.168(3)

loop_
_atom_type_symbol
_atom_type_description
_atom_type_scat_dispersion_real
_atom_type_scat_dispersion_imag
_atom_type_scat_source
C C 0.0181 0.0091 'International Tables Vol C Tables 4.2.6.8 and 6.1.1.4'
H H 0.0000 0.0000 'International Tables Vol C Tables 4.2.6.8 and 6.1.1.4'
Cl Cl 0.3639 0.7018 'International Tables Vol C Tables 4.2.6.8 and 6.1.1.4'
N N 0.0311 0.0180 'International Tables Vol C Tables 4.2.6.8 and 6.1.1.4'
S S 0.3331 0.5567 'International Tables Vol C Tables 4.2.6.8 and 6.1.1.4'

loop_
_geom_angle_atom_site_label_1
_geom_angle_atom_site_label_2
_geom_angle_atom_site_label_3
_geom_angle
_geom_angle_site_symmetry_1
_geom_angle_site_symmetry_3
_geom_angle_publ_flag
C2 C1 N1 120.6(2) . . ?
C6 C1 C2 117.5(2) . . ?
C6 C1 N1 121.9(2) . . ?
C1 C2 S1 120.0(2) . . ?
C3 C2 C1 120.6(3) . . ?
C3 C2 S1 119.2(2) . . ?
C2 C3 H3 119.5 . . ?
C4 C3 C2 121.0(3) . . ?
C4 C3 H3 119.5 . . ?
C3 C4 H4 120.5 . . ?
C3 C4 C5 119.0(3) . . ?
C5 C4 H4 120.5 . . ?
C4 C5 H5 119.9 . . ?
C4 C5 C6 120.2(3) . . ?
C6 C5 H5 119.9 . . ?
C1 C6 H6 119.2 . . ?
C5 C6 C1 121.5(3) . . ?
C5 C6 H6 119.2 . . ?
C8 C7 N1 120.5(2) . . ?
C12 C7 C8 117.7(2) . . ?
C12 C7 N1 121.8(2) . . ?
C7 C8 S1 120.3(2) . . ?
C9 C8 C7 120.6(3) . . ?
C9 C8 S1 119.0(2) . . ?
C8 C9 H9 119.6 . . ?
C10 C9 C8 120.9(3) . . ?
C10 C9 H9 119.6 . . ?
C9 C10 H10 120.4 . . ?
C11 C10 C9 119.2(3) . . ?
C11 C10 H10 120.4 . . ?
C10 C11 H11 119.6 . . ?
C10 C11 C12 120.8(3) . . ?
C12 C11 H11 119.6 . . ?
C7 C12 H12 119.6 . . ?
C11 C12 C7 120.9(3) . . ?
C11 C12 H12 119.6 . . ?
C14 C13 C18 120.1(2) . . ?
C14 C13 N1 119.3(2) . . ?
C18 C13 N1 120.6(2) . . ?
C13 C14 H14 120.0 . . ?
C13 C14 C15 119.9(2) . . ?
C15 C14 H14 120.0 . . ?
C14 C15 H15 119.6 . . ?
C14 C15 C16 120.8(2) . . ?
C16 C15 H15 119.6 . . ?
C15 C16 C19 119.5(2) . . ?
C17 C16 C15 118.7(2) . . ?
C17 C16 C19 121.7(2) . . ?
C16 C17 H17 119.8 . . ?
C18 C17 C16 120.4(2) . . ?
C18 C17 H17 119.8 . . ?
C13 C18 C17 120.1(2) . . ?
C13 C18 H18 120.0 . . ?
C17 C18 H18 120.0 . . ?
C20 C19 C16 123.3(2) . . ?
C24 C19 C16 119.7(2) . . ?
C24 C19 C20 117.0(2) . . ?
C19 C20 C25 121.1(2) . . ?
C21 C20 C19 121.4(2) . . ?
C21 C20 C25 117.5(2) . . ?
C20 C21 H21 120.2 . . ?
C22 C21 C20 119.7(2) . . ?
C22 C21 H21 120.2 . . ?
C21 C22 C23 119.6(2) . . ?
C21 C22 C26 121.0(3) . . ?
C23 C22 C26 119.4(3) . . ?
C22 C23 H23 119.8 . . ?
C24 C23 C22 120.3(3) . . ?
C24 C23 H23 119.8 . . ?
C19 C24 H24 119.0 . . ?
C23 C24 C19 122.0(2) . . ?
C23 C24 H24 119.0 . . ?
N2 C25 C20 177.6(3) . . ?
N3 C26 C22 178.0(5) . . ?
C1 N1 C7 120.9(2) . . ?
C1 N1 C13 116.77(19) . . ?
C7 N1 C13 117.6(2) . . ?
C8 S1 C2 99.95(12) . . ?
H27A C27 H27B 105.8 . . ?
Cl1 C27 H27A 104.8 . . ?
Cl1 C27 H27A 104.8 2_656 . ?
Cl1 C27 H27B 104.8 2_656 . ?
Cl1 C27 H27B 104.8 . . ?
Cl1 C27 Cl1 129.8(8) . 2_656 ?

loop_
_geom_bond_atom_site_label_1
_geom_bond_atom_site_label_2
_geom_bond_distance
_geom_bond_site_symmetry_2
_geom_bond_publ_flag
C1 C2 1.394(3) . ?
C1 C6 1.389(4) . ?
C1 N1 1.414(3) . ?
C2 C3 1.382(4) . ?
C2 S1 1.763(3) . ?
C3 H3 0.9300 . ?
C3 C4 1.375(5) . ?
C4 H4 0.9300 . ?
C4 C5 1.379(4) . ?
C5 H5 0.9300 . ?
C5 C6 1.382(4) . ?
C6 H6 0.9300 . ?
C7 C8 1.391(4) . ?
C7 C12 1.390(4) . ?
C7 N1 1.420(3) . ?
C8 C9 1.388(4) . ?
C8 S1 1.761(3) . ?
C9 H9 0.9300 . ?
C9 C10 1.368(6) . ?
C10 H10 0.9300 . ?
C10 C11 1.368(5) . ?
C11 H11 0.9300 . ?
C11 C12 1.385(4) . ?
C12 H12 0.9300 . ?
C13 C14 1.376(4) . ?
C13 C18 1.385(3) . ?
C13 N1 1.442(3) . ?
C14 H14 0.9300 . ?
C14 C15 1.386(4) . ?
C15 H15 0.9300 . ?
C15 C16 1.394(3) . ?
C16 C17 1.390(3) . ?
C16 C19 1.484(3) . ?
C17 H17 0.9300 . ?
C17 C18 1.386(3) . ?
C18 H18 0.9300 . ?
C19 C20 1.408(3) . ?
C19 C24 1.388(4) . ?
C20 C21 1.393(4) . ?
C20 C25 1.437(4) . ?
C21 H21 0.9300 . ?
C21 C22 1.385(4) . ?
C22 C23 1.386(4) . ?
C22 C26 1.441(4) . ?
C23 H23 0.9300 . ?
C23 C24 1.376(4) . ?
C24 H24 0.9300 . ?
C25 N2 1.142(4) . ?
C26 N3 1.139(4) . ?
C27 H27A 0.9700 . ?
C27 H27B 0.9700 . ?
C27 Cl1 1.589(5) . ?
C27 Cl1 1.589(5) 2_656 ?

loop_
_geom_torsion_atom_site_label_1
_geom_torsion_atom_site_label_2
_geom_torsion_atom_site_label_3
_geom_torsion_atom_site_label_4
_geom_torsion
_geom_torsion_site_symmetry_1
_geom_torsion_site_symmetry_2
_geom_torsion_site_symmetry_3
_geom_torsion_site_symmetry_4
_geom_torsion_publ_flag
C1 C2 C3 C4 2.9(4) . . . . ?
C1 C2 S1 C8 33.9(2) . . . . ?
C2 C1 C6 C5 1.5(4) . . . . ?
C2 C1 N1 C7 -30.9(3) . . . . ?
C2 C1 N1 C13 173.9(2) . . . . ?
C2 C3 C4 C5 0.0(5) . . . . ?
C3 C2 S1 C8 -150.5(2) . . . . ?
C3 C4 C5 C6 -2.1(4) . . . . ?
C4 C5 C6 C1 1.4(4) . . . . ?
C6 C1 C2 C3 -3.6(4) . . . . ?
C6 C1 C2 S1 171.95(19) . . . . ?
C6 C1 N1 C7 149.6(2) . . . . ?
C6 C1 N1 C13 -5.6(3) . . . . ?
C7 C8 C9 C10 -1.1(5) . . . . ?
C7 C8 S1 C2 -31.4(2) . . . . ?
C8 C7 C12 C11 -0.6(4) . . . . ?
C8 C7 N1 C1 33.7(3) . . . . ?
C8 C7 N1 C13 -171.3(2) . . . . ?
C8 C9 C10 C11 0.7(5) . . . . ?
C9 C8 S1 C2 151.3(2) . . . . ?
C9 C10 C11 C12 -0.4(5) . . . . ?
C10 C11 C12 C7 0.3(5) . . . . ?
C12 C7 C8 C9 1.0(4) . . . . ?
C12 C7 C8 S1 -176.3(2) . . . . ?
C12 C7 N1 C1 -147.4(2) . . . . ?
C12 C7 N1 C13 7.6(3) . . . . ?
C13 C14 C15 C16 0.0(4) . . . . ?
C14 C13 C18 C17 0.6(4) . . . . ?
C14 C13 N1 C1 -98.4(3) . . . . ?
C14 C13 N1 C7 105.5(3) . . . . ?
C14 C15 C16 C17 0.8(4) . . . . ?
C14 C15 C16 C19 -175.3(2) . . . . ?
C15 C16 C17 C18 -0.8(4) . . . . ?
C15 C16 C19 C20 -136.0(3) . . . . ?
C15 C16 C19 C24 44.4(4) . . . . ?
C16 C17 C18 C13 0.1(4) . . . . ?
C16 C19 C20 C21 -179.3(3) . . . . ?
C16 C19 C20 C25 3.2(4) . . . . ?
C16 C19 C24 C23 179.6(3) . . . . ?
C17 C16 C19 C20 48.0(4) . . . . ?
C17 C16 C19 C24 -131.6(3) . . . . ?
C18 C13 C14 C15 -0.7(4) . . . . ?
C18 C13 N1 C1 79.7(3) . . . . ?
C18 C13 N1 C7 -76.4(3) . . . . ?
C19 C16 C17 C18 175.2(2) . . . . ?
C19 C20 C21 C22 -0.7(4) . . . . ?
C20 C19 C24 C23 0.0(4) . . . . ?
C20 C21 C22 C23 0.7(5) . . . . ?
C20 C21 C22 C26 -177.5(3) . . . . ?
C21 C22 C23 C24 -0.4(5) . . . . ?
C22 C23 C24 C19 0.1(5) . . . . ?
C24 C19 C20 C21 0.4(4) . . . . ?
C24 C19 C20 C25 -177.2(3) . . . . ?
C25 C20 C21 C22 177.0(3) . . . . ?
C26 C22 C23 C24 177.9(3) . . . . ?
N1 C1 C2 C3 176.9(2) . . . . ?
N1 C1 C2 S1 -7.6(3) . . . . ?
N1 C1 C6 C5 -179.0(2) . . . . ?
N1 C7 C8 C9 179.9(3) . . . . ?
N1 C7 C8 S1 2.6(3) . . . . ?
N1 C7 C12 C11 -179.5(3) . . . . ?
N1 C13 C14 C15 177.4(2) . . . . ?
N1 C13 C18 C17 -177.5(2) . . . . ?
S1 C2 C3 C4 -172.7(2) . . . . ?
S1 C8 C9 C10 176.3(3) . . . . ?
